data_2240866
loop_
_publ_author_name
'Kitamura, Chitoshi'
'Li, Sining'
'Takehara, Munenori'
'Inoue, Yoshinori'
'Ono, Katsuhiko'
'Kawase, Takeshi'

_publ_section_title
;
 Crystal structure of 1,4-diethoxy-9,10-anthraquinone
;
_journal_coeditor_code IS5404
_journal_issue 7
_journal_name_full 'Acta Crystallographica Section E'
_journal_page_first o504
_journal_page_last o505
_journal_paper_doi 10.1107/S2056989015011901
_journal_volume 71
_journal_year 2015
_chemical_formula_iupac 'C18 H16 O4'
_chemical_formula_moiety 'C18 H16 O4'
_chemical_formula_sum 'C18 H16 O4'
_chemical_formula_weight 296.31
_chemical_name_systematic
;
1,4-Diethoxy-9,10-anthraquinone
;
_space_group_IT_number 14
_symmetry_cell_setting monoclinic
_symmetry_space_group_name_Hall '-P 2ybc'
_symmetry_space_group_name_H-M 'P 1 21/c 1'
_audit_creation_method WinGX
_cell_angle_alpha 90
_cell_angle_beta 90.604(3)
_cell_angle_gamma 90
_cell_formula_units_Z 8
_cell_length_a 13.5514(11)
_cell_length_b 14.7204(11)
_cell_length_c 14.5905(10)
_cell_measurement_reflns_used 11158
_cell_measurement_temperature 223
_cell_measurement_theta_max 27.48
_cell_measurement_theta_min 3
_cell_volume 2910.4(4)
_computing_cell_refinement
;
PROCESS-AUTO (Rigaku, 1998)
;
_computing_data_collection
;
PROCESS-AUTO (Rigaku, 1998)
;
_computing_data_reduction
;
PROCESS-AUTO (Rigaku, 1998)
;
_computing_molecular_graphics
;
Ortep-3 for Windows (Farrugia, 2012) and Mercury (Macrae <i>et al.</i>,
2008)
;
_computing_publication_material
;
WinGX (Farrugia, 2012)
;
_computing_structure_refinement
;
SHELXL2014 (Sheldrick, 2015)
;
_computing_structure_solution
;
SIR2004 (Burla <i>et al.</i>,  2005)
;
_diffrn_ambient_temperature 223
_diffrn_detector_area_resol_mean 10
_diffrn_measured_fraction_theta_full 0.999
_diffrn_measured_fraction_theta_max 0.999
_diffrn_measurement_device_type 'Rigaku R-AXIS RAPID'
_diffrn_measurement_method \w
_diffrn_radiation_monochromator graphite
_diffrn_radiation_type MoK\a
_diffrn_radiation_wavelength 0.71073
_diffrn_reflns_av_R_equivalents 0.0445
_diffrn_reflns_limit_h_max 17
_diffrn_reflns_limit_h_min -17
_diffrn_reflns_limit_k_max 19
_diffrn_reflns_limit_k_min -19
_diffrn_reflns_limit_l_max 18
_diffrn_reflns_limit_l_min -16
_diffrn_reflns_number 27699
_diffrn_reflns_theta_full 25.242
_diffrn_reflns_theta_max 27.482
_diffrn_reflns_theta_min 3.007
_diffrn_standards_number 0
_exptl_absorpt_coefficient_mu 0.095
_exptl_absorpt_correction_type none
_exptl_crystal_colour orange
_exptl_crystal_density_diffrn 1.352
_exptl_crystal_density_method 'not measured'
_exptl_crystal_description prism
_exptl_crystal_F_000 1248
_exptl_crystal_size_max 0.56
_exptl_crystal_size_mid 0.40
_exptl_crystal_size_min 0.36
_refine_diff_density_max 0.266
_refine_diff_density_min -0.478
_refine_ls_extinction_method none
_refine_ls_goodness_of_fit_ref 0.933
_refine_ls_hydrogen_treatment constr
_refine_ls_matrix_type full
_refine_ls_number_constraints 0
_refine_ls_number_parameters 397
_refine_ls_number_reflns 6645
_refine_ls_number_restraints 0
_refine_ls_restrained_S_all 0.933
_refine_ls_R_factor_all 0.1239
_refine_ls_R_factor_gt 0.0761
_refine_ls_shift/su_max 0
_refine_ls_shift/su_mean 0
_refine_ls_structure_factor_coef Fsqd
_refine_ls_weighting_details 'w=1/[\s^2^(Fo^2^)+(0.1824P)^2^] where P=(Fo^2^+2Fc^2^)/3'
_refine_ls_weighting_scheme calc
_refine_ls_wR_factor_gt 0.2024
_refine_ls_wR_factor_ref 0.2726
_reflns_number_gt 3129
_reflns_number_total 6645
_reflns_threshold_expression 'I > 2\s(I)'
_cod_data_source_file is5404sup1.cif
_cod_data_source_block I
_cod_original_sg_symbol_H-M 'P 21/c'
_cod_database_code 2240866
_cod_database_fobs_code 2240866

loop_
_symmetry_equiv_pos_as_xyz
'x, y, z'
'-x, y+1/2, -z+1/2'
'-x, -y, -z'
'x, -y-1/2, z-1/2'

loop_
_atom_site_type_symbol
_atom_site_label
_atom_site_fract_x
_atom_site_fract_y
_atom_site_fract_z
_atom_site_U_iso_or_equiv
_atom_site_adp_type
_atom_site_calc_flag
_atom_site_occupancy
C C1A 0.3813(2) 0.68438(17) 0.35528(16) 0.0548(6) Uani d 1
C C2A 0.3271(2) 0.71337(18) 0.27977(17) 0.0611(7) Uani d 1
H H2A 0.3605 0.7327 0.2271 0.073 Uiso calc 1
C C3A 0.2261(2) 0.71464(18) 0.27990(16) 0.0596(7) Uani d 1
H H3A 0.1918 0.7347 0.2274 0.072 Uiso calc 1
C C4A 0.1731(2) 0.68680(17) 0.35617(16) 0.0546(6) Uani d 1
C C5A 0.22559(19) 0.65664(16) 0.43427(16) 0.0518(6) Uani d 1
C C6A 0.1713(2) 0.63214(19) 0.51927(18) 0.0611(7) Uani d 1
C C7A 0.22803(19) 0.59444(17) 0.59796(15) 0.0527(6) Uani d 1
C C8A 0.1770(2) 0.56507(18) 0.67540(17) 0.0632(7) Uani d 1
H H8A 0.1078 0.5678 0.6766 0.076 Uiso calc 1
C C9A 0.2293(2) 0.5320(2) 0.75003(17) 0.0707(8) Uani d 1
H H9A 0.1952 0.5121 0.8021 0.085 Uiso calc 1
C C10A 0.3301(2) 0.5279(2) 0.74903(18) 0.0726(8) Uani d 1
H H10A 0.3647 0.5057 0.8005 0.087 Uiso calc 1
C C11A 0.3814(2) 0.5564(2) 0.67253(18) 0.0681(8) Uani d 1
H H11A 0.4507 0.553 0.6717 0.082 Uiso calc 1
C C12A 0.3296(2) 0.59013(18) 0.59665(17) 0.0572(6) Uani d 1
C C13A 0.3855(2) 0.6237(2) 0.5163(2) 0.0734(9) Uani d 1
C C14A 0.32994(19) 0.65421(16) 0.43355(16) 0.0530(6) Uani d 1
C C15A 0.5325(2) 0.7171(2) 0.2792(2) 0.0782(9) Uani d 1
H H15A 0.5119 0.7793 0.265 0.094 Uiso calc 1
H H15B 0.5174 0.6787 0.226 0.094 Uiso calc 1
C C16A 0.6399(2) 0.7146(2) 0.2998(2) 0.0814(9) Uani d 1
H H16A 0.676 0.7365 0.2471 0.122 Uiso calc 1
H H16B 0.6542 0.7531 0.3523 0.122 Uiso calc 1
H H16C 0.6598 0.6527 0.3134 0.122 Uiso calc 1
C C17A 0.0200(2) 0.7234(2) 0.28108(18) 0.0672(7) Uani d 1
H H17A 0.0363 0.6897 0.2253 0.081 Uiso calc 1
H H17B 0.0373 0.7874 0.2719 0.081 Uiso calc 1
C C18A -0.0867(2) 0.7146(2) 0.3010(2) 0.0787(9) Uani d 1
H H18A -0.1251 0.7386 0.25 0.118 Uiso calc 1
H H18B -0.1029 0.651 0.3099 0.118 Uiso calc 1
H H18C -0.1019 0.7483 0.3562 0.118 Uiso calc 1
O O1A 0.48108(14) 0.68464(14) 0.35759(12) 0.0673(5) Uani d 1
O O2A 0.07320(14) 0.68735(14) 0.35765(12) 0.0670(5) Uani d 1
O O3A 0.08375(17) 0.6462(2) 0.52801(15) 0.1020(9) Uani d 1
O O4A 0.47401(18) 0.6270(3) 0.5216(2) 0.1549(16) Uani d 1
C C1B -0.31908(18) 0.42295(17) 0.93060(15) 0.0515(6) Uani d 1
C C2B -0.2634(2) 0.3807(2) 0.99876(16) 0.0600(7) Uani d 1
H H2B -0.296 0.3526 1.0478 0.072 Uiso calc 1
C C3B -0.1627(2) 0.37894(19) 0.99648(16) 0.0582(7) Uani d 1
H H3B -0.1276 0.3486 1.0432 0.07 Uiso calc 1
C C4B -0.11091(18) 0.42118(16) 0.92621(15) 0.0507(6) Uani d 1
C C5B -0.16423(18) 0.46877(16) 0.85830(14) 0.0477(6) Uani d 1
C C6B -0.11215(18) 0.51742(17) 0.78342(15) 0.0517(6) Uani d 1
C C7B -0.17014(18) 0.54479(16) 0.70136(15) 0.0495(6) Uani d 1
C C8B -0.1216(2) 0.57178(19) 0.62221(17) 0.0636(7) Uani d 1
H H8B -0.0523 0.5707 0.6203 0.076 Uiso calc 1
C C9B -0.1754(2) 0.6001(2) 0.54668(17) 0.0683(8) Uani d 1
H H9B -0.1426 0.6169 0.4928 0.082 Uiso calc 1
C C10B -0.2760(2) 0.6040(2) 0.54962(17) 0.0680(8) Uani d 1
H H10B -0.312 0.6241 0.498 0.082 Uiso calc 1
C C11B -0.3252(2) 0.57867(18) 0.62810(17) 0.0634(7) Uani d 1
H H11B -0.3944 0.5823 0.63 0.076 Uiso calc 1
C C12B -0.27238(18) 0.54778(16) 0.70427(15) 0.0499(6) Uani d 1
C C13B -0.32523(18) 0.52046(17) 0.78847(15) 0.0520(6) Uani d 1
C C14B -0.26902(17) 0.47017(16) 0.86019(14) 0.0474(5) Uani d 1
C C15B -0.4706(2) 0.3711(2) 0.99707(18) 0.0672(8) Uani d 1
H H15C -0.462 0.4013 1.0565 0.081 Uiso calc 1
H H15D -0.4444 0.3092 1.0022 0.081 Uiso calc 1
C C16B -0.5768(2) 0.3682(2) 0.97143(19) 0.0714(8) Uani d 1
H H16D -0.6129 0.3351 1.0178 0.107 Uiso calc 1
H H16E -0.6022 0.4296 0.9669 0.107 Uiso calc 1
H H16F -0.5847 0.3378 0.9128 0.107 Uiso calc 1
C C17B 0.04137(19) 0.36059(19) 0.98395(17) 0.0605(7) Uani d 1
H H17C 0.0159 0.2983 0.9816 0.073 Uiso calc 1
H H17D 0.0335 0.3839 1.0464 0.073 Uiso calc 1
C C18B 0.1478(2) 0.3621(2) 0.95790(19) 0.0681(7) Uani d 1
H H18D 0.1855 0.3244 1.0001 0.102 Uiso calc 1
H H18E 0.1546 0.3388 0.8961 0.102 Uiso calc 1
H H18F 0.1722 0.424 0.9606 0.102 Uiso calc 1
O O1B -0.41883(13) 0.42021(13) 0.92745(11) 0.0609(5) Uani d 1
O O2B -0.01133(12) 0.41697(12) 0.91984(11) 0.0586(5) Uani d 1
O O3B -0.02445(14) 0.53591(16) 0.78861(12) 0.0763(6) Uani d 1
O O4B -0.41212(14) 0.54036(16) 0.79662(13) 0.0792(6) Uani d 1

loop_
_atom_site_aniso_label
_atom_site_aniso_U_11
_atom_site_aniso_U_22
_atom_site_aniso_U_33
_atom_site_aniso_U_12
_atom_site_aniso_U_13
_atom_site_aniso_U_23
C1A 0.0605(17) 0.0546(14) 0.0495(13) -0.0036(11) 0.0078(11) -0.0019(11)
C2A 0.0725(19) 0.0649(16) 0.0460(13) -0.0059(13) 0.0096(12) 0.0024(11)
C3A 0.0730(19) 0.0623(15) 0.0436(13) -0.0014(13) -0.0008(12) 0.0022(11)
C4A 0.0588(17) 0.0563(14) 0.0488(13) -0.0021(11) -0.0015(11) 0.0009(11)
C5A 0.0555(15) 0.0521(13) 0.0478(13) 0.0009(10) 0.0027(11) 0.0039(10)
C6A 0.0500(16) 0.0738(18) 0.0595(15) 0.0006(12) 0.0044(12) 0.0125(13)
C7A 0.0571(16) 0.0554(14) 0.0456(13) -0.0020(11) 0.0035(11) 0.0040(10)
C8A 0.0642(18) 0.0737(17) 0.0519(14) -0.0018(13) 0.0090(12) 0.0057(12)
C9A 0.085(2) 0.0814(19) 0.0452(14) -0.0047(16) 0.0060(13) 0.0117(13)
C10A 0.080(2) 0.087(2) 0.0507(15) -0.0024(16) -0.0112(13) 0.0135(14)
C11A 0.0623(18) 0.0812(19) 0.0605(16) -0.0011(13) -0.0049(13) 0.0164(14)
C12A 0.0600(17) 0.0620(15) 0.0497(13) -0.0015(12) -0.0007(11) 0.0084(11)
C13A 0.0499(17) 0.102(2) 0.0680(17) -0.0035(15) 0.0006(13) 0.0333(16)
C14A 0.0550(15) 0.0549(14) 0.0490(13) -0.0013(11) 0.0026(11) 0.0048(10)
C15A 0.072(2) 0.100(2) 0.0625(17) -0.0060(17) 0.0221(15) 0.0049(16)
C16A 0.068(2) 0.099(2) 0.078(2) -0.0059(17) 0.0214(16) 0.0005(17)
C17A 0.0692(19) 0.0800(19) 0.0522(14) 0.0096(14) -0.0100(12) 0.0001(13)
C18A 0.068(2) 0.102(2) 0.0660(17) 0.0023(16) -0.0154(14) -0.0043(16)
O1A 0.0570(12) 0.0860(13) 0.0593(11) -0.0029(9) 0.0144(9) 0.0075(9)
O2A 0.0574(12) 0.0872(13) 0.0563(10) -0.0004(9) -0.0067(8) 0.0116(9)
O3A 0.0555(14) 0.165(3) 0.0855(15) 0.0170(14) 0.0145(11) 0.0563(15)
O4A 0.0496(16) 0.289(4) 0.126(2) -0.0097(19) -0.0050(14) 0.127(3)
C1B 0.0491(14) 0.0616(14) 0.0440(12) -0.0026(11) 0.0030(10) 0.0047(10)
C2B 0.0609(17) 0.0720(17) 0.0473(13) -0.0048(13) 0.0066(12) 0.0168(12)
C3B 0.0557(16) 0.0688(16) 0.0500(13) 0.0000(12) -0.0007(11) 0.0154(12)
C4B 0.0514(15) 0.0590(14) 0.0416(12) 0.0001(11) -0.0002(10) 0.0020(10)
C5B 0.0534(14) 0.0556(13) 0.0342(11) -0.0005(10) 0.0029(9) 0.0021(9)
C6B 0.0455(14) 0.0653(15) 0.0442(12) -0.0025(11) 0.0026(10) 0.0057(11)
C7B 0.0543(15) 0.0537(13) 0.0407(11) -0.0022(10) 0.0020(10) 0.0059(10)
C8B 0.0624(17) 0.0802(18) 0.0483(13) -0.0060(14) 0.0066(12) 0.0134(12)
C9B 0.075(2) 0.085(2) 0.0451(13) -0.0091(15) 0.0059(13) 0.0173(13)
C10B 0.074(2) 0.0826(19) 0.0474(14) -0.0010(15) -0.0059(13) 0.0200(13)
C11B 0.0597(17) 0.0770(18) 0.0534(14) 0.0034(13) -0.0030(12) 0.0164(13)
C12B 0.0546(15) 0.0539(13) 0.0413(12) 0.0013(10) 0.0028(10) 0.0056(10)
C13B 0.0475(14) 0.0630(15) 0.0455(12) 0.0023(11) 0.0027(10) 0.0063(11)
C14B 0.0511(14) 0.0551(13) 0.0359(11) 0.0002(10) 0.0036(9) 0.0007(9)
C15B 0.0576(18) 0.0847(19) 0.0596(16) -0.0086(14) 0.0113(13) 0.0203(14)
C16B 0.0570(18) 0.095(2) 0.0620(16) -0.0103(15) 0.0097(13) 0.0086(15)
C17B 0.0567(17) 0.0672(16) 0.0572(14) -0.0002(12) -0.0105(12) 0.0086(12)
C18B 0.0550(17) 0.0804(19) 0.0688(17) 0.0069(14) -0.0070(13) 0.0045(14)
O1B 0.0471(11) 0.0822(13) 0.0535(10) -0.0018(8) 0.0076(8) 0.0159(8)
O2B 0.0478(11) 0.0773(12) 0.0508(9) 0.0029(8) -0.0036(7) 0.0139(8)
O3B 0.0512(12) 0.1171(17) 0.0605(11) -0.0142(11) -0.0020(8) 0.0288(11)
O4B 0.0525(12) 0.1193(17) 0.0659(12) 0.0183(11) 0.0086(9) 0.0321(11)

loop_
_atom_type_symbol
_atom_type_description
_atom_type_scat_dispersion_real
_atom_type_scat_dispersion_imag
_atom_type_scat_source
C C 0.0033 0.0016 'International Tables Vol C Tables 4.2.6.8 and 6.1.1.4'
H H 0 0 'International Tables Vol C Tables 4.2.6.8 and 6.1.1.4'
O O 0.0106 0.006 'International Tables Vol C Tables 4.2.6.8 and 6.1.1.4'

loop_
_geom_angle_atom_site_label_1
_geom_angle_atom_site_label_2
_geom_angle_atom_site_label_3
_geom_angle
O1A C1A C2A 122.8(2)
O1A C1A C14A 118.8(2)
C2A C1A C14A 118.5(3)
C3A C2A C1A 121.7(2)
C3A C2A H2A 119.2
C1A C2A H2A 119.2
C2A C3A C4A 121.4(2)
C2A C3A H3A 119.3
C4A C3A H3A 119.3
O2A C4A C3A 122.3(2)
O2A C4A C5A 119.0(2)
C3A C4A C5A 118.6(3)
C4A C5A C14A 119.9(2)
C4A C5A C6A 119.9(2)
C14A C5A C6A 120.1(2)
O3A C6A C7A 118.9(2)
O3A C6A C5A 122.5(2)
C7A C6A C5A 118.5(2)
C12A C7A C8A 119.9(2)
C12A C7A C6A 121.1(2)
C8A C7A C6A 119.0(2)
C9A C8A C7A 119.5(3)
C9A C8A H8A 120.3
C7A C8A H8A 120.3
C10A C9A C8A 120.7(3)
C10A C9A H9A 119.6
C8A C9A H9A 119.6
C9A C10A C11A 120.3(3)
C9A C10A H10A 119.8
C11A C10A H10A 119.8
C10A C11A C12A 119.6(3)
C10A C11A H11A 120.2
C12A C11A H11A 120.2
C7A C12A C11A 120.0(2)
C7A C12A C13A 120.8(2)
C11A C12A C13A 119.2(3)
O4A C13A C14A 122.5(3)
O4A C13A C12A 118.6(3)
C14A C13A C12A 118.9(2)
C5A C14A C1A 119.9(2)
C5A C14A C13A 120.0(2)
C1A C14A C13A 120.0(2)
O1A C15A C16A 108.4(3)
O1A C15A H15A 110
C16A C15A H15A 110
O1A C15A H15B 110
C16A C15A H15B 110
H15A C15A H15B 108.4
C15A C16A H16A 109.5
C15A C16A H16B 109.5
H16A C16A H16B 109.5
C15A C16A H16C 109.5
H16A C16A H16C 109.5
H16B C16A H16C 109.5
O2A C17A C18A 107.4(2)
O2A C17A H17A 110.2
C18A C17A H17A 110.2
O2A C17A H17B 110.2
C18A C17A H17B 110.2
H17A C17A H17B 108.5
C17A C18A H18A 109.5
C17A C18A H18B 109.5
H18A C18A H18B 109.5
C17A C18A H18C 109.5
H18A C18A H18C 109.5
H18B C18A H18C 109.5
C1A O1A C15A 118.5(2)
C4A O2A C17A 119.1(2)
O1B C1B C2B 123.1(2)
O1B C1B C14B 118.4(2)
C2B C1B C14B 118.5(2)
C3B C2B C1B 121.8(2)
C3B C2B H2B 119.1
C1B C2B H2B 119.1
C2B C3B C4B 121.4(2)
C2B C3B H3B 119.3
C4B C3B H3B 119.3
O2B C4B C3B 122.6(2)
O2B C4B C5B 118.6(2)
C3B C4B C5B 118.7(2)
C4B C5B C14B 120.0(2)
C4B C5B C6B 120.8(2)
C14B C5B C6B 119.24(19)
O3B C6B C7B 119.8(2)
O3B C6B C5B 122.0(2)
C7B C6B C5B 118.2(2)
C12B C7B C8B 119.8(2)
C12B C7B C6B 120.4(2)
C8B C7B C6B 119.8(2)
C9B C8B C7B 119.9(3)
C9B C8B H8B 120
C7B C8B H8B 120
C10B C9B C8B 120.4(2)
C10B C9B H9B 119.8
C8B C9B H9B 119.8
C9B C10B C11B 120.3(2)
C9B C10B H10B 119.8
C11B C10B H10B 119.8
C10B C11B C12B 120.0(3)
C10B C11B H11B 120
C12B C11B H11B 120
C7B C12B C11B 119.4(2)
C7B C12B C13B 120.5(2)
C11B C12B C13B 120.0(2)
O4B C13B C12B 119.3(2)
O4B C13B C14B 122.6(2)
C12B C13B C14B 118.0(2)
C1B C14B C5B 119.5(2)
C1B C14B C13B 120.6(2)
C5B C14B C13B 119.9(2)
O1B C15B C16B 108.4(2)
O1B C15B H15C 110
C16B C15B H15C 110
O1B C15B H15D 110
C16B C15B H15D 110
H15C C15B H15D 108.4
C15B C16B H16D 109.5
C15B C16B H16E 109.5
H16D C16B H16E 109.5
C15B C16B H16F 109.5
H16D C16B H16F 109.5
H16E C16B H16F 109.5
O2B C17B C18B 107.5(2)
O2B C17B H17C 110.2
C18B C17B H17C 110.2
O2B C17B H17D 110.2
C18B C17B H17D 110.2
H17C C17B H17D 108.5
C17B C18B H18D 109.5
C17B C18B H18E 109.5
H18D C18B H18E 109.5
C17B C18B H18F 109.5
H18D C18B H18F 109.5
H18E C18B H18F 109.5
C1B O1B C15B 119.11(19)
C4B O2B C17B 118.09(19)

loop_
_geom_bond_atom_site_label_1
_geom_bond_atom_site_label_2
_geom_bond_distance
C1A O1A 1.352(3)
C1A C2A 1.385(4)
C1A C14A 1.415(3)
C2A C3A 1.368(4)
C2A H2A 0.94
C3A C4A 1.392(3)
C3A H3A 0.94
C4A O2A 1.354(3)
C4A C5A 1.409(3)
C5A C14A 1.415(3)
C5A C6A 1.493(3)
C6A O3A 1.212(3)
C6A C7A 1.483(3)
C7A C12A 1.378(4)
C7A C8A 1.399(3)
C8A C9A 1.381(4)
C8A H8A 0.94
C9A C10A 1.367(4)
C9A H9A 0.94
C10A C11A 1.386(4)
C10A H10A 0.94
C11A C12A 1.396(4)
C11A H11A 0.94
C12A C13A 1.488(4)
C13A O4A 1.202(3)
C13A C14A 1.485(4)
C15A O1A 1.428(3)
C15A C16A 1.484(4)
C15A H15A 0.98
C15A H15B 0.98
C16A H16A 0.97
C16A H16B 0.97
C16A H16C 0.97
C17A O2A 1.425(3)
C17A C18A 1.485(4)
C17A H17A 0.98
C17A H17B 0.98
C18A H18A 0.97
C18A H18B 0.97
C18A H18C 0.97
C1B O1B 1.353(3)
C1B C2B 1.388(3)
C1B C14B 1.419(3)
C2B C3B 1.366(3)
C2B H2B 0.94
C3B C4B 1.395(3)
C3B H3B 0.94
C4B O2B 1.355(3)
C4B C5B 1.407(3)
C5B C14B 1.421(3)
C5B C6B 1.490(3)
C6B O3B 1.221(3)
C6B C7B 1.481(3)
C7B C12B 1.387(3)
C7B C8B 1.393(3)
C8B C9B 1.379(4)
C8B H8B 0.94
C9B C10B 1.366(4)
C9B H9B 0.94
C10B C11B 1.383(4)
C10B H10B 0.94
C11B C12B 1.392(3)
C11B H11B 0.94
C12B C13B 1.484(3)
C13B O4B 1.220(3)
C13B C14B 1.485(3)
C15B O1B 1.436(3)
C15B C16B 1.484(4)
C15B H15C 0.98
C15B H15D 0.98
C16B H16D 0.97
C16B H16E 0.97
C16B H16F 0.97
C17B O2B 1.435(3)
C17B C18B 1.495(4)
C17B H17C 0.98
C17B H17D 0.98
C18B H18D 0.97
C18B H18E 0.97
C18B H18F 0.97

loop_
_geom_hbond_atom_site_label_D
_geom_hbond_atom_site_label_H
_geom_hbond_atom_site_label_A
_geom_hbond_site_symmetry_A
_geom_hbond_distance_DH
_geom_hbond_distance_HA
_geom_hbond_distance_DA
_geom_hbond_angle_DHA
_geom_hbond_publ_flag
C8A H8A O3B . 0.94 2.48 3.234(3) 137 y
C8B H8B O3A . 0.94 2.55 3.304(4) 137 y
C11A H11A O4B 1_655 0.94 2.60 3.325(3) 135 y
C11B H11B O4A 1_455 0.94 2.46 3.199(4) 135 y

loop_
_geom_torsion_atom_site_label_1
_geom_torsion_atom_site_label_2
_geom_torsion_atom_site_label_3
_geom_torsion_atom_site_label_4
_geom_torsion
O1A C1A C2A C3A -178.3(2)
C14A C1A C2A C3A 1.0(4)
C1A C2A C3A C4A 0.0(4)
C2A C3A C4A O2A -179.9(2)
C2A C3A C4A C5A -0.2(4)
O2A C4A C5A C14A 179.0(2)
C3A C4A C5A C14A -0.7(4)
O2A C4A C5A C6A -4.3(4)
C3A C4A C5A C6A 176.0(2)
C4A C5A C6A O3A -8.2(4)
C14A C5A C6A O3A 168.5(3)
C4A C5A C6A C7A 175.7(2)
C14A C5A C6A C7A -7.6(4)
O3A C6A C7A C12A -170.0(3)
C5A C6A C7A C12A 6.3(4)
O3A C6A C7A C8A 8.4(4)
C5A C6A C7A C8A -175.4(2)
C12A C7A C8A C9A 0.1(4)
C6A C7A C8A C9A -178.3(2)
C7A C8A C9A C10A 0.1(4)
C8A C9A C10A C11A -0.5(5)
C9A C10A C11A C12A 0.6(5)
C8A C7A C12A C11A 0.1(4)
C6A C7A C12A C11A 178.4(3)
C8A C7A C12A C13A -178.0(3)
C6A C7A C12A C13A 0.3(4)
C10A C11A C12A C7A -0.4(4)
C10A C11A C12A C13A 177.7(3)
C7A C12A C13A O4A 172.8(4)
C11A C12A C13A O4A -5.4(5)
C7A C12A C13A C14A -5.6(4)
C11A C12A C13A C14A 176.2(3)
C4A C5A C14A C1A 1.7(4)
C6A C5A C14A C1A -175.0(2)
C4A C5A C14A C13A 179.1(3)
C6A C5A C14A C13A 2.4(4)
O1A C1A C14A C5A 177.5(2)
C2A C1A C14A C5A -1.8(4)
O1A C1A C14A C13A 0.1(4)
C2A C1A C14A C13A -179.2(3)
O4A C13A C14A C5A -174.2(4)
C12A C13A C14A C5A 4.1(4)
O4A C13A C14A C1A 3.2(5)
C12A C13A C14A C1A -178.4(2)
C2A C1A O1A C15A 0.7(4)
C14A C1A O1A C15A -178.6(2)
C16A C15A O1A C1A 177.4(2)
C3A C4A O2A C17A -4.4(4)
C5A C4A O2A C17A 175.9(2)
C18A C17A O2A C4A 179.5(2)
O1B C1B C2B C3B 175.1(2)
C14B C1B C2B C3B -4.0(4)
C1B C2B C3B C4B 1.3(4)
C2B C3B C4B O2B -176.9(2)
C2B C3B C4B C5B 2.0(4)
O2B C4B C5B C14B 176.5(2)
C3B C4B C5B C14B -2.4(3)
O2B C4B C5B C6B -3.0(3)
C3B C4B C5B C6B 178.1(2)
C4B C5B C6B O3B -17.1(4)
C14B C5B C6B O3B 163.4(2)
C4B C5B C6B C7B 163.8(2)
C14B C5B C6B C7B -15.7(3)
O3B C6B C7B C12B -161.9(2)
C5B C6B C7B C12B 17.2(3)
O3B C6B C7B C8B 15.1(4)
C5B C6B C7B C8B -165.8(2)
C12B C7B C8B C9B -0.9(4)
C6B C7B C8B C9B -177.9(2)
C7B C8B C9B C10B 1.6(4)
C8B C9B C10B C11B -0.7(5)
C9B C10B C11B C12B -0.9(4)
C8B C7B C12B C11B -0.6(4)
C6B C7B C12B C11B 176.3(2)
C8B C7B C12B C13B -179.2(2)
C6B C7B C12B C13B -2.2(3)
C10B C11B C12B C7B 1.5(4)
C10B C11B C12B C13B -179.9(3)
C7B C12B C13B O4B 165.4(2)
C11B C12B C13B O4B -13.1(4)
C7B C12B C13B C14B -14.1(3)
C11B C12B C13B C14B 167.4(2)
O1B C1B C14B C5B -175.6(2)
C2B C1B C14B C5B 3.5(3)
O1B C1B C14B C13B 4.0(3)
C2B C1B C14B C13B -176.8(2)
C4B C5B C14B C1B -0.3(3)
C6B C5B C14B C1B 179.2(2)
C4B C5B C14B C13B 180.0(2)
C6B C5B C14B C13B -0.5(3)
O4B C13B C14B C1B 16.2(4)
C12B C13B C14B C1B -164.3(2)
O4B C13B C14B C5B -164.1(2)
C12B C13B C14B C5B 15.4(3)
C2B C1B O1B C15B -0.4(4)
C14B C1B O1B C15B 178.7(2)
C16B C15B O1B C1B -172.6(2)
C3B C4B O2B C17B 5.2(3)
C5B C4B O2B C17B -173.7(2)
C18B C17B O2B C4B 175.7(2)
